data_4331360
loop_
_publ_author_name
'Jinjin Zhang'
'Chunli Jian'
'Yuan Gao'
'Lei Wang'
'Ning Tang'
'Jincai Wu'

_publ_section_title
;
 Synthesis and Characterization of Multi-Alkali-Metal Tetraphenolates and
 Application in Ring-Opening Polymerization of Lactide
;
_journal_name_full 'Inorganic Chemistry'
_journal_page_first 13380
_journal_page_last 13389
_journal_paper_doi 10.1021/ic302193y
_journal_volume 51
_journal_year 2012
_chemical_formula_sum 'C98 H156 Cl4 Na2 O12'
_chemical_formula_weight 1714.01
_chemical_name_systematic
; 
 ? 
;
_space_group_IT_number 15
_symmetry_cell_setting monoclinic
_symmetry_space_group_name_Hall '-C 2yc'
_symmetry_space_group_name_H-M 'C 1 2/c 1'
_atom_sites_solution_hydrogens geom
_atom_sites_solution_primary direct
_atom_sites_solution_secondary difmap
_audit_creation_method SHELXL-97
_cell_angle_alpha 90.00
_cell_angle_beta 102.395(4)
_cell_angle_gamma 90.00
_cell_formula_units_Z 4
_cell_length_a 26.1333(9)
_cell_length_b 12.6759(4)
_cell_length_c 32.1125(12)
_cell_measurement_reflns_used 4107
_cell_measurement_temperature 293(2)
_cell_measurement_theta_max 29.2035
_cell_measurement_theta_min 3.1119
_cell_volume 10389.7(6)
_computing_structure_refinement 'SHELXL-97 (Sheldrick, 1997)'
_computing_structure_solution 'SHELXS-97 (Sheldrick, 1990)'
_diffrn_ambient_temperature 293(2)
_diffrn_detector_area_resol_mean 16.0733
_diffrn_measured_fraction_theta_full 0.937
_diffrn_measured_fraction_theta_max 0.937
_diffrn_measurement_device_type 'SuperNova, Dual, Cu at zero, Eos'
_diffrn_measurement_method 'phi and omega scans'
_diffrn_radiation_monochromator mirror
_diffrn_radiation_source 'SuperNova (Mo) x-ray Source'
_diffrn_radiation_type MoK\a
_diffrn_radiation_wavelength 0.71073
_diffrn_reflns_av_R_equivalents 0.0320
_diffrn_reflns_av_sigmaI/netI 0.0608
_diffrn_reflns_limit_h_max 28
_diffrn_reflns_limit_h_min -31
_diffrn_reflns_limit_k_max 13
_diffrn_reflns_limit_k_min -15
_diffrn_reflns_limit_l_max 38
_diffrn_reflns_limit_l_min -32
_diffrn_reflns_number 17929
_diffrn_reflns_theta_full 25.00
_diffrn_reflns_theta_max 25.00
_diffrn_reflns_theta_min 3.19
_exptl_absorpt_coefficient_mu 0.175
_exptl_absorpt_correction_T_max 1.00000
_exptl_absorpt_correction_T_min 0.65998
_exptl_absorpt_correction_type multi-scan
_exptl_crystal_colour colorless
_exptl_crystal_density_diffrn 1.096
_exptl_crystal_description block
_exptl_crystal_F_000 3720
_exptl_crystal_size_max 0.4400
_exptl_crystal_size_mid 0.3400
_exptl_crystal_size_min 0.320
_refine_diff_density_max 0.319
_refine_diff_density_min -0.301
_refine_diff_density_rms 0.043
_refine_ls_extinction_coef 0.00015(13)
_refine_ls_extinction_expression Fc^*^=kFc[1+0.001xFc^2^\l^3^/sin(2\q)]^-1/4^
_refine_ls_extinction_method SHELXL
_refine_ls_goodness_of_fit_ref 1.047
_refine_ls_hydrogen_treatment mixed
_refine_ls_matrix_type full
_refine_ls_number_parameters 529
_refine_ls_number_reflns 8562
_refine_ls_number_restraints 0
_refine_ls_restrained_S_all 1.047
_refine_ls_R_factor_all 0.1272
_refine_ls_R_factor_gt 0.0793
_refine_ls_shift/su_max 0.000
_refine_ls_shift/su_mean 0.000
_refine_ls_structure_factor_coef Fsqd
_refine_ls_weighting_details 'calc w=1/[\s^2^(Fo^2^)+(0.1000P)^2^+0.0000P] where P=(Fo^2^+2Fc^2^)/3'
_refine_ls_weighting_scheme calc
_refine_ls_wR_factor_gt 0.1936
_refine_ls_wR_factor_ref 0.2231
_reflns_number_gt 4826
_reflns_number_total 8562
_reflns_threshold_expression >2sigma(I)
_cod_data_source_file ic302193y_si_001_2.cif
_cod_data_source_block p-2na
_cod_original_sg_symbol_H-M 'C 2/c'
_cod_database_code 4331360

loop_
_symmetry_equiv_pos_as_xyz
'x, y, z'
'-x, y, -z+1/2'
'x+1/2, y+1/2, z'
'-x+1/2, y+1/2, -z+1/2'
'-x, -y, -z'
'x, -y, z-1/2'
'-x+1/2, -y+1/2, -z'
'x+1/2, -y+1/2, z-1/2'

loop_
_atom_site_label
_atom_site_type_symbol
_atom_site_fract_x
_atom_site_fract_y
_atom_site_fract_z
_atom_site_U_iso_or_equiv
_atom_site_adp_type
_atom_site_occupancy
_atom_site_symmetry_multiplicity
_atom_site_calc_flag
_atom_site_refinement_flags
Na1 Na 0.12216(4) 0.07947(10) 0.11860(4) 0.0735(4) Uani 1 1 d .
Cl1 Cl 0.44834(13) 0.9933(3) 0.17780(12) 0.2680(13) Uani 1 1 d .
Cl2 Cl 0.38079(10) 0.8573(2) 0.21363(9) 0.2258(11) Uani 1 1 d .
O1 O 0.22805(7) -0.10549(14) 0.09290(6) 0.0571(5) Uani 1 1 d .
H1A H 0.2208 -0.0480 0.1019 0.086 Uiso 1 1 calc R
O2 O 0.20835(6) 0.04810(15) 0.13727(5) 0.0535(5) Uani 1 1 d .
O3 O 0.12153(11) 0.2716(2) 0.11997(10) 0.1092(9) Uani 1 1 d .
O4 O 0.04715(11) 0.1077(3) 0.15089(10) 0.1165(10) Uani 1 1 d .
O6 O 0.09278(13) 0.0830(3) 0.04373(9) 0.1181(10) Uani 1 1 d .
O5 O 0.09761(13) -0.0982(2) 0.12373(13) 0.1261(11) Uani 1 1 d G
C41 C 0.1310(2) -0.1724(4) 0.1493(2) 0.239(5) Uani 1 1 d G
H41A H 0.1646 -0.1748 0.1411 0.287 Uiso 1 1 calc R
H41B H 0.1369 -0.1523 0.1791 0.287 Uiso 1 1 calc R
C42 C 0.1064(3) -0.2727(3) 0.1432(3) 0.319(8) Uani 1 1 d G
H42A H 0.1284 -0.3223 0.1321 0.383 Uiso 1 1 calc R
H42B H 0.1007 -0.2997 0.1701 0.383 Uiso 1 1 calc R
C43 C 0.0578(3) -0.2605(4) 0.1138(3) 0.235(4) Uani 1 1 d G
H43A H 0.0570 -0.3043 0.0889 0.283 Uiso 1 1 calc R
H43B H 0.0292 -0.2817 0.1269 0.283 Uiso 1 1 calc R
C44 C 0.05232(19) -0.1526(4) 0.1018(2) 0.468(16) Uani 1 1 d G
H44A H 0.0212 -0.1232 0.1092 0.561 Uiso 1 1 calc R
H44B H 0.0490 -0.1457 0.0712 0.561 Uiso 1 1 calc R
C1 C 0.27276(9) -0.09706(19) 0.07818(7) 0.0439(6) Uani 1 1 d .
C2 C 0.30077(9) -0.18944(19) 0.07230(7) 0.0458(6) Uani 1 1 d .
C3 C 0.34750(10) -0.1771(2) 0.05857(8) 0.0521(6) Uani 1 1 d .
H3 H 0.3667 -0.2371 0.0553 0.063 Uiso 1 1 calc R
C4 C 0.36689(9) -0.0789(2) 0.04945(8) 0.0486(6) Uani 1 1 d .
C5 C 0.33752(9) 0.0086(2) 0.05439(8) 0.0480(6) Uani 1 1 d .
H5 H 0.3497 0.0746 0.0485 0.058 Uiso 1 1 calc R
C6 C 0.29091(8) 0.00251(18) 0.06764(7) 0.0397(5) Uani 1 1 d .
C7 C 0.25939(9) 0.10215(19) 0.07211(7) 0.0391(5) Uani 1 1 d .
H7 H 0.2235(10) 0.0823(19) 0.0680(8) 0.047 Uiso 1 1 d .
C8 C 0.27732(9) 0.14541(19) 0.11757(7) 0.0426(6) Uani 1 1 d .
C9 C 0.32081(9) 0.2082(2) 0.12845(7) 0.0474(6) Uani 1 1 d .
H9 H 0.3385 0.2275 0.1074 0.057 Uiso 1 1 calc R
C10 C 0.33958(10) 0.2442(2) 0.16992(8) 0.0533(7) Uani 1 1 d .
C11 C 0.31273(10) 0.2081(2) 0.20075(8) 0.0560(7) Uani 1 1 d .
H11 H 0.3244 0.2305 0.2288 0.067 Uiso 1 1 calc R
C12 C 0.27018(10) 0.1412(2) 0.19180(8) 0.0509(6) Uani 1 1 d .
C13 C 0.25027(9) 0.1092(2) 0.14873(7) 0.0454(6) Uani 1 1 d .
C14 C 0.25183(9) 0.1436(2) -0.00563(7) 0.0468(6) Uani 1 1 d .
H14 H 0.2530 0.0713 -0.0102 0.056 Uiso 1 1 calc R
C15 C 0.25717(8) 0.18016(18) 0.03565(7) 0.0391(5) Uani 1 1 d .
C16 C 0.25526(9) 0.2886(2) 0.04056(8) 0.0475(6) Uani 1 1 d .
H16 H 0.2588 0.3168 0.0678 0.057 Uiso 1 1 calc R
C17 C 0.28047(11) -0.2983(2) 0.08141(9) 0.0597(7) Uani 1 1 d .
C18 C 0.22537(13) -0.3167(3) 0.05446(11) 0.0771(9) Uani 1 1 d .
H18A H 0.2011 -0.2706 0.0640 0.116 Uiso 1 1 calc R
H18B H 0.2153 -0.3887 0.0575 0.116 Uiso 1 1 calc R
H18C H 0.2252 -0.3025 0.0251 0.116 Uiso 1 1 calc R
C19 C 0.28002(16) -0.3083(3) 0.12907(10) 0.0849(10) Uani 1 1 d .
H19A H 0.3152 -0.3041 0.1456 0.127 Uiso 1 1 calc R
H19B H 0.2650 -0.3749 0.1342 0.127 Uiso 1 1 calc R
H19C H 0.2596 -0.2521 0.1372 0.127 Uiso 1 1 calc R
C20 C 0.31484(15) -0.3873(2) 0.06975(12) 0.0813(10) Uani 1 1 d .
H20A H 0.3139 -0.3852 0.0397 0.122 Uiso 1 1 calc R
H20B H 0.3018 -0.4542 0.0770 0.122 Uiso 1 1 calc R
H20C H 0.3503 -0.3782 0.0853 0.122 Uiso 1 1 calc R
C21 C 0.41797(10) -0.0677(3) 0.03298(10) 0.0651(8) Uani 1 1 d .
C22 C 0.40564(17) -0.0139(5) -0.00944(17) 0.141(2) Uani 1 1 d .
H22D H 0.3865 0.0499 -0.0073 0.212 Uiso 1 1 calc R
H22E H 0.3849 -0.0598 -0.0301 0.212 Uiso 1 1 calc R
H22F H 0.4377 0.0030 -0.0181 0.212 Uiso 1 1 calc R
C23 C 0.45616(18) -0.0035(8) 0.0636(2) 0.212(4) Uani 1 1 d .
H23D H 0.4394 0.0596 0.0705 0.319 Uiso 1 1 calc R
H23E H 0.4851 0.0150 0.0511 0.319 Uiso 1 1 calc R
H23F H 0.4687 -0.0436 0.0892 0.319 Uiso 1 1 calc R
C24 C 0.4427(2) -0.1704(5) 0.0284(3) 0.195(4) Uani 1 1 d .
H24D H 0.4174 -0.2257 0.0275 0.292 Uiso 1 1 calc R
H24E H 0.4714 -0.1815 0.0522 0.292 Uiso 1 1 calc R
H24F H 0.4554 -0.1709 0.0025 0.292 Uiso 1 1 calc R
C25 C 0.38493(12) 0.3225(3) 0.18140(9) 0.0682(8) Uani 1 1 d .
C26 C 0.3620(2) 0.4312(4) 0.1870(3) 0.181(3) Uani 1 1 d .
H26A H 0.3407 0.4539 0.1604 0.272 Uiso 1 1 calc R
H26B H 0.3900 0.4807 0.1961 0.272 Uiso 1 1 calc R
H26C H 0.3411 0.4272 0.2081 0.272 Uiso 1 1 calc R
C27 C 0.4213(3) 0.2925(7) 0.2224(2) 0.214(4) Uani 1 1 d .
H27A H 0.4050 0.3077 0.2459 0.321 Uiso 1 1 calc R
H27B H 0.4532 0.3322 0.2256 0.321 Uiso 1 1 calc R
H27C H 0.4290 0.2185 0.2221 0.321 Uiso 1 1 calc R
C28 C 0.4150(2) 0.3314(6) 0.1482(2) 0.191(4) Uani 1 1 d .
H28A H 0.4287 0.2635 0.1431 0.287 Uiso 1 1 calc R
H28B H 0.4435 0.3800 0.1572 0.287 Uiso 1 1 calc R
H28C H 0.3927 0.3567 0.1224 0.287 Uiso 1 1 calc R
C29 C 0.24481(11) 0.0987(3) 0.22795(8) 0.0642(8) Uani 1 1 d .
C30 C 0.27341(16) 0.1408(3) 0.27190(9) 0.0944(12) Uani 1 1 d .
H30A H 0.2566 0.1142 0.2935 0.142 Uiso 1 1 calc R
H30B H 0.2722 0.2165 0.2718 0.142 Uiso 1 1 calc R
H30C H 0.3092 0.1179 0.2777 0.142 Uiso 1 1 calc R
C31 C 0.24859(15) -0.0221(3) 0.22920(11) 0.0826(10) Uani 1 1 d .
H31A H 0.2337 -0.0485 0.2520 0.124 Uiso 1 1 calc R
H31B H 0.2847 -0.0429 0.2338 0.124 Uiso 1 1 calc R
H31C H 0.2297 -0.0505 0.2026 0.124 Uiso 1 1 calc R
C32 C 0.18876(14) 0.1358(4) 0.22176(12) 0.1049(14) Uani 1 1 d .
H32A H 0.1691 0.1113 0.1947 0.157 Uiso 1 1 calc R
H32B H 0.1880 0.2115 0.2224 0.157 Uiso 1 1 calc R
H32C H 0.1736 0.1082 0.2442 0.157 Uiso 1 1 calc R
C33 C 0.1640(3) 0.3228(5) 0.1097(3) 0.172(3) Uani 1 1 d .
H33A H 0.1555 0.3452 0.0801 0.206 Uiso 1 1 calc R
H33B H 0.1939 0.2757 0.1137 0.206 Uiso 1 1 calc R
C34 C 0.1754(5) 0.4097(11) 0.1364(4) 0.276(8) Uani 1 1 d .
H34A H 0.1866 0.4691 0.1214 0.331 Uiso 1 1 calc R
H34B H 0.2027 0.3933 0.1611 0.331 Uiso 1 1 calc R
C35 C 0.1245(7) 0.4332(7) 0.1490(4) 0.291(8) Uani 1 1 d .
H35A H 0.1300 0.4484 0.1792 0.349 Uiso 1 1 calc R
H35B H 0.1068 0.4925 0.1330 0.349 Uiso 1 1 calc R
C36 C 0.0977(2) 0.3462(6) 0.1394(3) 0.189(3) Uani 1 1 d .
H36A H 0.0643 0.3636 0.1209 0.226 Uiso 1 1 calc R
H36B H 0.0905 0.3165 0.1654 0.226 Uiso 1 1 calc R
C37 C 0.0396(2) 0.1110(7) 0.19362(19) 0.174(3) Uani 1 1 d .
H37A H 0.0407 0.0403 0.2054 0.208 Uiso 1 1 calc R
H37B H 0.0669 0.1528 0.2114 0.208 Uiso 1 1 calc R
C38 C -0.0103(2) 0.1573(8) 0.1920(2) 0.185(3) Uani 1 1 d .
H38A H -0.0063 0.2276 0.2041 0.221 Uiso 1 1 calc R
H38B H -0.0303 0.1150 0.2080 0.221 Uiso 1 1 calc R
C39 C -0.0365(2) 0.1620(7) 0.1484(2) 0.182(3) Uani 1 1 d .
H39A H -0.0679 0.1191 0.1436 0.219 Uiso 1 1 calc R
H39B H -0.0463 0.2341 0.1403 0.219 Uiso 1 1 calc R
C40 C -0.0017(2) 0.1238(6) 0.12432(18) 0.147(2) Uani 1 1 d .
H40A H 0.0013 0.1742 0.1022 0.177 Uiso 1 1 calc R
H40B H -0.0148 0.0579 0.1107 0.177 Uiso 1 1 calc R
C45 C 0.0709(4) 0.1677(6) 0.02059(19) 0.217(4) Uani 1 1 d .
H45A H 0.0853 0.2320 0.0348 0.260 Uiso 1 1 calc R
H45B H 0.0334 0.1678 0.0191 0.260 Uiso 1 1 calc R
C46 C 0.0802(5) 0.1664(9) -0.0218(2) 0.245(5) Uani 1 1 d .
H46A H 0.0480 0.1797 -0.0427 0.294 Uiso 1 1 calc R
H46B H 0.1059 0.2193 -0.0250 0.294 Uiso 1 1 calc R
C47 C 0.0986(3) 0.0671(7) -0.0266(2) 0.195(3) Uani 1 1 d .
H47A H 0.1307 0.0716 -0.0371 0.234 Uiso 1 1 calc R
H47B H 0.0730 0.0282 -0.0473 0.234 Uiso 1 1 calc R
C48 C 0.1090(2) 0.0110(5) 0.01493(18) 0.142(2) Uani 1 1 d .
H48A H 0.0889 -0.0539 0.0129 0.170 Uiso 1 1 calc R
H48B H 0.1459 -0.0056 0.0241 0.170 Uiso 1 1 calc R
C49 C 0.3860(2) 0.9531(6) 0.1765(2) 0.171(3) Uani 1 1 d .
H49A H 0.3710 0.9260 0.1482 0.205 Uiso 1 1 calc R
H49B H 0.3653 1.0138 0.1812 0.205 Uiso 1 1 calc R

loop_
_atom_site_aniso_label
_atom_site_aniso_U_11
_atom_site_aniso_U_22
_atom_site_aniso_U_33
_atom_site_aniso_U_23
_atom_site_aniso_U_13
_atom_site_aniso_U_12
Na1 0.0610(6) 0.0839(9) 0.0763(8) -0.0025(6) 0.0165(5) 0.0060(6)
Cl1 0.244(3) 0.247(3) 0.326(4) -0.002(3) 0.090(3) 0.011(2)
Cl2 0.213(2) 0.242(3) 0.237(2) 0.052(2) 0.0811(17) 0.0648(19)
O1 0.0653(11) 0.0482(10) 0.0673(12) 0.0016(9) 0.0355(9) -0.0034(9)
O2 0.0525(10) 0.0648(12) 0.0479(10) -0.0024(8) 0.0211(8) -0.0051(9)
O3 0.1082(19) 0.0906(19) 0.138(2) -0.0122(17) 0.0460(17) 0.0075(16)
O4 0.0960(19) 0.148(3) 0.110(2) 0.0077(19) 0.0334(16) 0.0150(18)
O6 0.156(2) 0.115(2) 0.0792(17) -0.0030(16) 0.0156(17) 0.040(2)
O5 0.111(2) 0.083(2) 0.181(3) 0.005(2) 0.025(2) -0.0130(17)
C41 0.207(8) 0.214(9) 0.252(9) 0.106(8) -0.049(7) -0.097(7)
C42 0.349(13) 0.092(5) 0.399(15) 0.083(7) -0.180(12) -0.060(6)
C43 0.295(12) 0.123(6) 0.261(10) -0.009(6) -0.002(8) -0.065(7)
C44 0.60(3) 0.187(11) 0.45(2) 0.137(12) -0.26(2) -0.188(15)
C1 0.0500(13) 0.0433(14) 0.0412(13) 0.0011(11) 0.0161(10) -0.0009(11)
C2 0.0569(14) 0.0435(14) 0.0378(13) 0.0033(11) 0.0117(10) -0.0012(12)
C3 0.0579(15) 0.0492(15) 0.0491(14) 0.0027(12) 0.0112(11) 0.0111(13)
C4 0.0448(12) 0.0513(15) 0.0516(14) 0.0085(12) 0.0145(10) 0.0073(12)
C5 0.0482(13) 0.0498(15) 0.0486(14) 0.0073(12) 0.0161(11) -0.0015(12)
C6 0.0466(12) 0.0420(14) 0.0319(11) 0.0058(10) 0.0112(9) 0.0033(11)
C7 0.0384(12) 0.0422(13) 0.0379(12) 0.0041(10) 0.0112(9) 0.0020(11)
C8 0.0451(12) 0.0463(14) 0.0380(12) 0.0068(10) 0.0125(9) 0.0059(11)
C9 0.0503(13) 0.0535(15) 0.0403(13) 0.0070(11) 0.0137(10) 0.0031(12)
C10 0.0538(14) 0.0596(17) 0.0460(14) -0.0044(12) 0.0098(11) -0.0051(13)
C11 0.0638(16) 0.0644(17) 0.0393(14) -0.0039(12) 0.0095(11) -0.0009(14)
C12 0.0590(14) 0.0588(16) 0.0370(13) 0.0039(12) 0.0150(11) 0.0082(14)
C13 0.0481(13) 0.0500(14) 0.0406(13) 0.0067(11) 0.0151(10) 0.0060(12)
C14 0.0606(14) 0.0397(13) 0.0410(13) 0.0001(11) 0.0132(11) 0.0014(12)
C15 0.0432(11) 0.0423(13) 0.0341(12) 0.0029(10) 0.0132(9) 0.0028(10)
C16 0.0606(14) 0.0457(14) 0.0369(12) -0.0027(11) 0.0120(10) 0.0041(12)
C17 0.0807(18) 0.0478(16) 0.0543(16) -0.0016(13) 0.0230(13) -0.0032(14)
C18 0.088(2) 0.0607(19) 0.081(2) -0.0067(17) 0.0151(17) -0.0251(17)
C19 0.143(3) 0.0567(19) 0.0607(19) 0.0138(15) 0.034(2) -0.0057(19)
C20 0.101(2) 0.0414(16) 0.105(3) 0.0042(17) 0.0297(19) 0.0058(17)
C21 0.0525(15) 0.073(2) 0.077(2) 0.0104(16) 0.0306(14) 0.0103(15)
C22 0.104(3) 0.198(6) 0.150(4) 0.066(4) 0.088(3) 0.036(3)
C23 0.077(3) 0.379(12) 0.199(6) -0.123(7) 0.070(3) -0.082(5)
C24 0.157(5) 0.154(5) 0.332(10) 0.081(6) 0.183(6) 0.074(4)
C25 0.0729(18) 0.076(2) 0.0566(17) -0.0096(15) 0.0163(14) -0.0188(16)
C26 0.145(4) 0.083(3) 0.325(10) -0.050(5) 0.071(5) -0.033(3)
C27 0.167(5) 0.265(9) 0.159(5) 0.058(5) -0.079(4) -0.132(6)
C28 0.151(4) 0.272(8) 0.178(5) -0.128(6) 0.098(4) -0.137(5)
C29 0.0754(17) 0.082(2) 0.0402(14) 0.0049(14) 0.0239(12) -0.0007(16)
C30 0.127(3) 0.121(3) 0.0405(16) 0.0020(18) 0.0304(17) -0.016(2)
C31 0.110(2) 0.079(2) 0.068(2) 0.0191(17) 0.0394(18) -0.002(2)
C32 0.091(2) 0.166(4) 0.071(2) 0.021(2) 0.0485(18) 0.029(3)
C33 0.146(5) 0.119(4) 0.287(9) 0.082(6) 0.128(6) 0.044(4)
C34 0.299(14) 0.223(12) 0.243(12) 0.036(9) -0.077(10) -0.166(11)
C35 0.48(2) 0.109(6) 0.344(16) -0.073(7) 0.225(16) -0.082(10)
C36 0.125(4) 0.117(5) 0.326(11) -0.055(6) 0.053(5) 0.017(4)
C37 0.131(4) 0.280(9) 0.115(4) 0.025(5) 0.038(3) 0.035(5)
C38 0.136(5) 0.307(10) 0.121(5) 0.001(5) 0.049(4) 0.042(5)
C39 0.102(3) 0.288(10) 0.164(6) 0.026(6) 0.041(4) 0.020(5)
C40 0.113(4) 0.201(6) 0.127(4) -0.005(4) 0.022(3) 0.035(4)
C45 0.365(11) 0.174(7) 0.093(4) 0.001(4) 0.011(5) 0.130(7)
C46 0.371(13) 0.260(11) 0.111(5) 0.036(6) 0.068(6) 0.144(10)
C47 0.253(8) 0.227(9) 0.109(5) -0.023(5) 0.046(5) 0.097(7)
C48 0.155(4) 0.139(5) 0.117(4) -0.044(4) -0.002(3) 0.035(4)
C49 0.149(5) 0.205(7) 0.138(5) 0.020(5) -0.014(4) 0.042(5)

loop_
_atom_type_symbol
_atom_type_description
_atom_type_scat_dispersion_real
_atom_type_scat_dispersion_imag
_atom_type_scat_source
C C 0.0033 0.0016 'International Tables Vol C Tables 4.2.6.8 and 6.1.1.4'
H H 0.0000 0.0000 'International Tables Vol C Tables 4.2.6.8 and 6.1.1.4'
O O 0.0106 0.0060 'International Tables Vol C Tables 4.2.6.8 and 6.1.1.4'
Na Na 0.0362 0.0249 'International Tables Vol C Tables 4.2.6.8 and 6.1.1.4'
Cl Cl 0.1484 0.1585 'International Tables Vol C Tables 4.2.6.8 and 6.1.1.4'

loop_
_geom_angle_atom_site_label_1
_geom_angle_atom_site_label_2
_geom_angle_atom_site_label_3
_geom_angle
_geom_angle_site_symmetry_1
_geom_angle_site_symmetry_3
O2 Na1 O5 94.87(10) . .
O2 Na1 O6 111.37(10) . .
O5 Na1 O6 93.18(14) . .
O2 Na1 O4 140.22(10) . .
O5 Na1 O4 81.63(12) . .
O6 Na1 O4 108.39(12) . .
O2 Na1 O3 100.55(9) . .
O5 Na1 O3 161.99(11) . .
O6 Na1 O3 89.84(12) . .
O4 Na1 O3 80.57(11) . .
C1 O1 H1A 109.5 . .
C13 O2 Na1 133.94(16) . .
C36 O3 C33 104.8(5) . .
C36 O3 Na1 135.3(4) . .
C33 O3 Na1 117.0(3) . .
C40 O4 C37 106.7(4) . .
C40 O4 Na1 118.5(3) . .
C37 O4 Na1 134.7(3) . .
C45 O6 C48 107.4(4) . .
C45 O6 Na1 125.3(3) . .
C48 O6 Na1 124.8(3) . .
C44 O5 C41 108.0 . .
C44 O5 Na1 129.8(3) . .
C41 O5 Na1 122.1(3) . .
C42 C41 O5 108.0 . .
C42 C41 H41A 110.1 . .
O5 C41 H41A 110.1 . .
C42 C41 H41B 110.1 . .
O5 C41 H41B 110.1 . .
H41A C41 H41B 108.4 . .
C43 C42 C41 108.0 . .
C43 C42 H42A 110.1 . .
C41 C42 H42A 110.1 . .
C43 C42 H42B 110.1 . .
C41 C42 H42B 110.1 . .
H42A C42 H42B 108.4 . .
C44 C43 C42 108.0 . .
C44 C43 H43A 110.1 . .
C42 C43 H43A 110.1 . .
C44 C43 H43B 110.1 . .
C42 C43 H43B 110.1 . .
H43A C43 H43B 108.4 . .
C43 C44 O5 108.0 . .
C43 C44 H44A 110.1 . .
O5 C44 H44A 110.1 . .
C43 C44 H44B 110.1 . .
O5 C44 H44B 110.1 . .
H44A C44 H44B 108.4 . .
O1 C1 C2 119.4(2) . .
O1 C1 C6 120.8(2) . .
C2 C1 C6 119.78(19) . .
C3 C2 C1 117.6(2) . .
C3 C2 C17 121.7(2) . .
C1 C2 C17 120.7(2) . .
C2 C3 C4 123.2(2) . .
C2 C3 H3 118.4 . .
C4 C3 H3 118.4 . .
C5 C4 C3 117.2(2) . .
C5 C4 C21 120.6(2) . .
C3 C4 C21 122.2(2) . .
C4 C5 C6 122.9(2) . .
C4 C5 H5 118.6 . .
C6 C5 H5 118.6 . .
C5 C6 C1 119.2(2) . .
C5 C6 C7 120.8(2) . .
C1 C6 C7 119.91(18) . .
C15 C7 C6 113.32(17) . .
C15 C7 C8 116.9(2) . .
C6 C7 C8 108.84(17) . .
C15 C7 H7 101.1(15) . .
C6 C7 H7 107.7(15) . .
C8 C7 H7 108.4(15) . .
C9 C8 C13 121.3(2) . .
C9 C8 C7 121.1(2) . .
C13 C8 C7 117.2(2) . .
C8 C9 C10 122.5(2) . .
C8 C9 H9 118.8 . .
C10 C9 H9 118.8 . .
C9 C10 C11 116.0(2) . .
C9 C10 C25 122.6(2) . .
C11 C10 C25 121.3(2) . .
C12 C11 C10 123.7(2) . .
C12 C11 H11 118.1 . .
C10 C11 H11 118.1 . .
C11 C12 C13 119.1(2) . .
C11 C12 C29 120.8(2) . .
C13 C12 C29 120.0(2) . .
O2 C13 C8 120.0(2) . .
O2 C13 C12 122.8(2) . .
C8 C13 C12 117.2(2) . .
C15 C14 C16 122.3(2) . 7
C15 C14 H14 118.9 . .
C16 C14 H14 118.9 7 .
C14 C15 C16 116.3(2) . .
C14 C15 C7 119.9(2) . .
C16 C15 C7 123.6(2) . .
C15 C16 C14 121.4(2) . 7
C15 C16 H16 119.3 . .
C14 C16 H16 119.3 7 .
C18 C17 C19 110.0(3) . .
C18 C17 C2 110.6(2) . .
C19 C17 C2 110.0(2) . .
C18 C17 C20 106.1(3) . .
C19 C17 C20 108.2(3) . .
C2 C17 C20 111.8(2) . .
C17 C18 H18A 109.5 . .
C17 C18 H18B 109.5 . .
H18A C18 H18B 109.5 . .
C17 C18 H18C 109.5 . .
H18A C18 H18C 109.5 . .
H18B C18 H18C 109.5 . .
C17 C19 H19A 109.5 . .
C17 C19 H19B 109.5 . .
H19A C19 H19B 109.5 . .
C17 C19 H19C 109.5 . .
H19A C19 H19C 109.5 . .
H19B C19 H19C 109.5 . .
C17 C20 H20A 109.5 . .
C17 C20 H20B 109.5 . .
H20A C20 H20B 109.5 . .
C17 C20 H20C 109.5 . .
H20A C20 H20C 109.5 . .
H20B C20 H20C 109.5 . .
C23 C21 C24 107.7(5) . .
C23 C21 C22 109.7(5) . .
C24 C21 C22 109.0(4) . .
C23 C21 C4 109.3(3) . .
C24 C21 C4 112.5(3) . .
C22 C21 C4 108.7(2) . .
C21 C22 H22D 109.5 . .
C21 C22 H22E 109.5 . .
H22D C22 H22E 109.5 . .
C21 C22 H22F 109.5 . .
H22D C22 H22F 109.5 . .
H22E C22 H22F 109.5 . .
C21 C23 H23D 109.5 . .
C21 C23 H23E 109.5 . .
H23D C23 H23E 109.5 . .
C21 C23 H23F 109.5 . .
H23D C23 H23F 109.5 . .
H23E C23 H23F 109.5 . .
C21 C24 H24D 109.5 . .
C21 C24 H24E 109.5 . .
H24D C24 H24E 109.5 . .
C21 C24 H24F 109.5 . .
H24D C24 H24F 109.5 . .
H24E C24 H24F 109.5 . .
C28 C25 C27 108.8(5) . .
C28 C25 C10 112.7(3) . .
C27 C25 C10 111.1(3) . .
C28 C25 C26 107.6(5) . .
C27 C25 C26 108.4(5) . .
C10 C25 C26 108.1(3) . .
C25 C26 H26A 109.5 . .
C25 C26 H26B 109.5 . .
H26A C26 H26B 109.5 . .
C25 C26 H26C 109.5 . .
H26A C26 H26C 109.5 . .
H26B C26 H26C 109.5 . .
C25 C27 H27A 109.5 . .
C25 C27 H27B 109.5 . .
H27A C27 H27B 109.5 . .
C25 C27 H27C 109.5 . .
H27A C27 H27C 109.5 . .
H27B C27 H27C 109.5 . .
C25 C28 H28A 109.5 . .
C25 C28 H28B 109.5 . .
H28A C28 H28B 109.5 . .
C25 C28 H28C 109.5 . .
H28A C28 H28C 109.5 . .
H28B C28 H28C 109.5 . .
C32 C29 C31 111.7(3) . .
C32 C29 C30 106.2(3) . .
C31 C29 C30 107.8(3) . .
C32 C29 C12 110.6(2) . .
C31 C29 C12 109.3(2) . .
C30 C29 C12 111.3(2) . .
C29 C30 H30A 109.5 . .
C29 C30 H30B 109.5 . .
H30A C30 H30B 109.5 . .
C29 C30 H30C 109.5 . .
H30A C30 H30C 109.5 . .
H30B C30 H30C 109.5 . .
C29 C31 H31A 109.5 . .
C29 C31 H31B 109.5 . .
H31A C31 H31B 109.5 . .
C29 C31 H31C 109.5 . .
H31A C31 H31C 109.5 . .
H31B C31 H31C 109.5 . .
C29 C32 H32A 109.5 . .
C29 C32 H32B 109.5 . .
H32A C32 H32B 109.5 . .
C29 C32 H32C 109.5 . .
H32A C32 H32C 109.5 . .
H32B C32 H32C 109.5 . .
O3 C33 C34 107.6(8) . .
O3 C33 H33A 110.2 . .
C34 C33 H33A 110.2 . .
O3 C33 H33B 110.2 . .
C34 C33 H33B 110.2 . .
H33A C33 H33B 108.5 . .
C33 C34 C35 103.7(7) . .
C33 C34 H34A 111.0 . .
C35 C34 H34A 111.0 . .
C33 C34 H34B 111.0 . .
C35 C34 H34B 111.0 . .
H34A C34 H34B 109.0 . .
C36 C35 C34 103.4(8) . .
C36 C35 H35A 111.1 . .
C34 C35 H35A 111.1 . .
C36 C35 H35B 111.1 . .
C34 C35 H35B 111.1 . .
H35A C35 H35B 109.1 . .
C35 C36 O3 114.8(8) . .
C35 C36 H36A 108.6 . .
O3 C36 H36A 108.6 . .
C35 C36 H36B 108.6 . .
O3 C36 H36B 108.6 . .
H36A C36 H36B 107.5 . .
C38 C37 O4 106.9(5) . .
C38 C37 H37A 110.3 . .
O4 C37 H37A 110.3 . .
C38 C37 H37B 110.3 . .
O4 C37 H37B 110.3 . .
H37A C37 H37B 108.6 . .
C37 C38 C39 107.3(5) . .
C37 C38 H38A 110.2 . .
C39 C38 H38A 110.2 . .
C37 C38 H38B 110.2 . .
C39 C38 H38B 110.2 . .
H38A C38 H38B 108.5 . .
C40 C39 C38 107.3(5) . .
C40 C39 H39A 110.3 . .
C38 C39 H39A 110.3 . .
C40 C39 H39B 110.3 . .
C38 C39 H39B 110.3 . .
H39A C39 H39B 108.5 . .
C39 C40 O4 109.3(5) . .
C39 C40 H40A 109.8 . .
O4 C40 H40A 109.8 . .
C39 C40 H40B 109.8 . .
O4 C40 H40B 109.8 . .
H40A C40 H40B 108.3 . .
O6 C45 C46 111.9(6) . .
O6 C45 H45A 109.2 . .
C46 C45 H45A 109.2 . .
O6 C45 H45B 109.2 . .
C46 C45 H45B 109.2 . .
H45A C45 H45B 107.9 . .
C47 C46 C45 104.6(7) . .
C47 C46 H46A 110.8 . .
C45 C46 H46A 110.8 . .
C47 C46 H46B 110.8 . .
C45 C46 H46B 110.8 . .
H46A C46 H46B 108.9 . .
C46 C47 C48 110.0(5) . .
C46 C47 H47A 109.7 . .
C48 C47 H47A 109.7 . .
C46 C47 H47B 109.7 . .
C48 C47 H47B 109.7 . .
H47A C47 H47B 108.2 . .
O6 C48 C47 104.7(5) . .
O6 C48 H48A 110.8 . .
C47 C48 H48A 110.8 . .
O6 C48 H48B 110.8 . .
C47 C48 H48B 110.8 . .
H48A C48 H48B 108.9 . .
Cl1 C49 Cl2 114.2(3) . .
Cl1 C49 H49A 108.7 . .
Cl2 C49 H49A 108.7 . .
Cl1 C49 H49B 108.7 . .
Cl2 C49 H49B 108.7 . .
H49A C49 H49B 107.6 . .

loop_
_geom_bond_atom_site_label_1
_geom_bond_atom_site_label_2
_geom_bond_distance
_geom_bond_site_symmetry_2
Na1 O2 2.239(2) .
Na1 O5 2.357(3) .
Na1 O6 2.362(3) .
Na1 O4 2.433(3) .
Na1 O3 2.436(3) .
Cl1 C49 1.700(7) .
Cl2 C49 1.729(7) .
O1 C1 1.355(3) .
O1 H1A 0.8200 .
O2 C13 1.327(3) .
O3 C36 1.357(6) .
O3 C33 1.385(6) .
O4 C40 1.389(5) .
O4 C37 1.428(6) .
O6 C45 1.360(6) .
O6 C48 1.427(5) .
O5 C44 1.4200 .
O5 C41 1.4200 .
C41 C42 1.4200 .
C41 H41A 0.9700 .
C41 H41B 0.9700 .
C42 C43 1.4200 .
C42 H42A 0.9700 .
C42 H42B 0.9700 .
C43 C44 1.4200 .
C43 H43A 0.9700 .
C43 H43B 0.9700 .
C44 H44A 0.9700 .
C44 H44B 0.9700 .
C1 C2 1.415(3) .
C1 C6 1.415(3) .
C2 C3 1.393(4) .
C2 C17 1.529(4) .
C3 C4 1.399(4) .
C3 H3 0.9300 .
C4 C5 1.377(4) .
C4 C21 1.544(3) .
C5 C6 1.376(3) .
C5 H5 0.9300 .
C6 C7 1.531(3) .
C7 C15 1.524(3) .
C7 C8 1.536(3) .
C7 H7 0.95(2) .
C8 C9 1.370(3) .
C8 C13 1.420(3) .
C9 C10 1.394(3) .
C9 H9 0.9300 .
C10 C11 1.407(4) .
C10 C25 1.529(4) .
C11 C12 1.378(4) .
C11 H11 0.9300 .
C12 C13 1.428(4) .
C12 C29 1.552(4) .
C14 C15 1.383(3) .
C14 C16 1.393(3) 7
C14 H14 0.9300 .
C15 C16 1.386(3) .
C16 C14 1.393(3) 7
C16 H16 0.9300 .
C17 C18 1.530(4) .
C17 C19 1.538(4) .
C17 C20 1.538(4) .
C18 H18A 0.9600 .
C18 H18B 0.9600 .
C18 H18C 0.9600 .
C19 H19A 0.9600 .
C19 H19B 0.9600 .
C19 H19C 0.9600 .
C20 H20A 0.9600 .
C20 H20B 0.9600 .
C20 H20C 0.9600 .
C21 C23 1.485(6) .
C21 C24 1.476(6) .
C21 C22 1.496(5) .
C22 H22D 0.9600 .
C22 H22E 0.9600 .
C22 H22F 0.9600 .
C23 H23D 0.9600 .
C23 H23E 0.9600 .
C23 H23F 0.9600 .
C24 H24D 0.9600 .
C24 H24E 0.9600 .
C24 H24F 0.9600 .
C25 C28 1.460(6) .
C25 C27 1.499(6) .
C25 C26 1.528(6) .
C26 H26A 0.9600 .
C26 H26B 0.9600 .
C26 H26C 0.9600 .
C27 H27A 0.9600 .
C27 H27B 0.9600 .
C27 H27C 0.9600 .
C28 H28A 0.9600 .
C28 H28B 0.9600 .
C28 H28C 0.9600 .
C29 C32 1.510(4) .
C29 C31 1.535(5) .
C29 C30 1.543(4) .
C30 H30A 0.9600 .
C30 H30B 0.9600 .
C30 H30C 0.9600 .
C31 H31A 0.9600 .
C31 H31B 0.9600 .
C31 H31C 0.9600 .
C32 H32A 0.9600 .
C32 H32B 0.9600 .
C32 H32C 0.9600 .
C33 C34 1.389(12) .
C33 H33A 0.9700 .
C33 H33B 0.9700 .
C34 C35 1.503(16) .
C34 H34A 0.9700 .
C34 H34B 0.9700 .
C35 C36 1.307(11) .
C35 H35A 0.9700 .
C35 H35B 0.9700 .
C36 H36A 0.9700 .
C36 H36B 0.9700 .
C37 C38 1.420(8) .
C37 H37A 0.9700 .
C37 H37B 0.9700 .
C38 C39 1.421(8) .
C38 H38A 0.9700 .
C38 H38B 0.9700 .
C39 C40 1.400(8) .
C39 H39A 0.9700 .
C39 H39B 0.9700 .
C40 H40A 0.9700 .
C40 H40B 0.9700 .
C45 C46 1.435(9) .
C45 H45A 0.9700 .
C45 H45B 0.9700 .
C46 C47 1.368(10) .
C46 H46A 0.9700 .
C46 H46B 0.9700 .
C47 C48 1.484(8) .
C47 H47A 0.9700 .
C47 H47B 0.9700 .
C48 H48A 0.9700 .
C48 H48B 0.9700 .
C49 H49A 0.9700 .
C49 H49B 0.9700 .

loop_
_geom_torsion_atom_site_label_1
_geom_torsion_atom_site_label_2
_geom_torsion_atom_site_label_3
_geom_torsion_atom_site_label_4
_geom_torsion
_geom_torsion_site_symmetry_1
_geom_torsion_site_symmetry_4
O5 Na1 O2 C13 -167.2(2) . .
O6 Na1 O2 C13 97.4(2) . .
O4 Na1 O2 C13 -84.5(3) . .
O3 Na1 O2 C13 3.4(2) . .
O2 Na1 O3 C36 -125.9(5) . .
O5 Na1 O3 C36 22.5(8) . .
O6 Na1 O3 C36 122.4(5) . .
O4 Na1 O3 C36 13.7(5) . .
O2 Na1 O3 C33 31.3(5) . .
O5 Na1 O3 C33 179.8(6) . .
O6 Na1 O3 C33 -80.4(5) . .
O4 Na1 O3 C33 170.9(5) . .
O2 Na1 O4 C40 -179.2(4) . .
O5 Na1 O4 C40 -91.6(4) . .
O6 Na1 O4 C40 -1.1(4) . .
O3 Na1 O4 C40 85.6(4) . .
O2 Na1 O4 C37 -0.2(6) . .
O5 Na1 O4 C37 87.3(6) . .
O6 Na1 O4 C37 177.9(6) . .
O3 Na1 O4 C37 -95.4(6) . .
O2 Na1 O6 C45 -118.0(6) . .
O5 Na1 O6 C45 145.5(6) . .
O4 Na1 O6 C45 63.2(6) . .
O3 Na1 O6 C45 -16.8(6) . .
O2 Na1 O6 C48 41.9(4) . .
O5 Na1 O6 C48 -54.6(4) . .
O4 Na1 O6 C48 -136.8(4) . .
O3 Na1 O6 C48 143.2(4) . .
O2 Na1 O5 C44 -152.0(5) . .
O6 Na1 O5 C44 -40.2(5) . .
O4 Na1 O5 C44 67.9(5) . .
O3 Na1 O5 C44 59.1(6) . .
O2 Na1 O5 C41 23.2(5) . .
O6 Na1 O5 C41 135.0(5) . .
O4 Na1 O5 C41 -116.9(5) . .
O3 Na1 O5 C41 -125.7(5) . .
C44 O5 C41 C42 0.0 . .
Na1 O5 C41 C42 -176.1(3) . .
O5 C41 C42 C43 0.0 . .
C41 C42 C43 C44 0.0 . .
C42 C43 C44 O5 0.0 . .
C41 O5 C44 C43 0.0 . .
Na1 O5 C44 C43 175.7(4) . .
O1 C1 C2 C3 -177.8(2) . .
C6 C1 C2 C3 3.8(3) . .
O1 C1 C2 C17 1.4(3) . .
C6 C1 C2 C17 -177.0(2) . .
C1 C2 C3 C4 -1.7(4) . .
C17 C2 C3 C4 179.2(2) . .
C2 C3 C4 C5 -0.2(4) . .
C2 C3 C4 C21 -178.1(2) . .
C3 C4 C5 C6 0.0(4) . .
C21 C4 C5 C6 177.9(2) . .
C4 C5 C6 C1 2.2(4) . .
C4 C5 C6 C7 -179.2(2) . .
O1 C1 C6 C5 177.5(2) . .
C2 C1 C6 C5 -4.2(3) . .
O1 C1 C6 C7 -1.1(3) . .
C2 C1 C6 C7 177.3(2) . .
C5 C6 C7 C15 41.9(3) . .
C1 C6 C7 C15 -139.6(2) . .
C5 C6 C7 C8 -89.9(2) . .
C1 C6 C7 C8 88.6(2) . .
C15 C7 C8 C9 -46.8(3) . .
C6 C7 C8 C9 83.1(3) . .
C15 C7 C8 C13 139.4(2) . .
C6 C7 C8 C13 -90.7(2) . .
C13 C8 C9 C10 -3.1(4) . .
C7 C8 C9 C10 -176.7(2) . .
C8 C9 C10 C11 3.1(4) . .
C8 C9 C10 C25 -174.1(3) . .
C9 C10 C11 C12 -0.2(4) . .
C25 C10 C11 C12 177.1(3) . .
C10 C11 C12 C13 -2.6(4) . .
C10 C11 C12 C29 175.9(3) . .
Na1 O2 C13 C8 -92.9(3) . .
Na1 O2 C13 C12 87.1(3) . .
C9 C8 C13 O2 -179.8(2) . .
C7 C8 C13 O2 -6.0(3) . .
C9 C8 C13 C12 0.2(4) . .
C7 C8 C13 C12 174.0(2) . .
C11 C12 C13 O2 -177.5(2) . .
C29 C12 C13 O2 4.0(4) . .
C11 C12 C13 C8 2.5(4) . .
C29 C12 C13 C8 -176.0(2) . .
C16 C14 C15 C16 -0.2(4) 7 .
C16 C14 C15 C7 173.9(2) 7 .
C6 C7 C15 C14 39.1(3) . .
C8 C7 C15 C14 166.9(2) . .
C6 C7 C15 C16 -147.2(2) . .
C8 C7 C15 C16 -19.4(3) . .
C14 C15 C16 C14 0.2(4) . 7
C7 C15 C16 C14 -173.7(2) . 7
C3 C2 C17 C18 -123.1(3) . .
C1 C2 C17 C18 57.8(3) . .
C3 C2 C17 C19 115.1(3) . .
C1 C2 C17 C19 -64.0(3) . .
C3 C2 C17 C20 -5.1(4) . .
C1 C2 C17 C20 175.8(2) . .
C5 C4 C21 C23 62.6(5) . .
C3 C4 C21 C23 -119.6(5) . .
C5 C4 C21 C24 -177.9(4) . .
C3 C4 C21 C24 -0.1(5) . .
C5 C4 C21 C22 -57.1(4) . .
C3 C4 C21 C22 120.7(4) . .
C9 C10 C25 C28 -16.2(6) . .
C11 C10 C25 C28 166.8(5) . .
C9 C10 C25 C27 -138.6(5) . .
C11 C10 C25 C27 44.4(6) . .
C9 C10 C25 C26 102.6(4) . .
C11 C10 C25 C26 -74.5(5) . .
C11 C12 C29 C32 117.6(3) . .
C13 C12 C29 C32 -63.9(4) . .
C11 C12 C29 C31 -119.1(3) . .
C13 C12 C29 C31 59.4(3) . .
C11 C12 C29 C30 -0.2(4) . .
C13 C12 C29 C30 178.3(3) . .
C36 O3 C33 C34 22.0(9) . .
Na1 O3 C33 C34 -141.7(6) . .
O3 C33 C34 C35 -24.1(11) . .
C33 C34 C35 C36 17.2(14) . .
C34 C35 C36 O3 -4.1(14) . .
C33 O3 C36 C35 -10.7(11) . .
Na1 O3 C36 C35 148.4(9) . .
C40 O4 C37 C38 -15.7(8) . .
Na1 O4 C37 C38 165.2(5) . .
O4 C37 C38 C39 11.4(10) . .
C37 C38 C39 C40 -2.8(10) . .
C38 C39 C40 O4 -7.2(9) . .
C37 O4 C40 C39 14.2(8) . .
Na1 O4 C40 C39 -166.5(5) . .
C48 O6 C45 C46 -11.1(10) . .
Na1 O6 C45 C46 151.7(7) . .
O6 C45 C46 C47 12.6(13) . .
C45 C46 C47 C48 -8.9(12) . .
C45 O6 C48 C47 5.1(8) . .
Na1 O6 C48 C47 -157.8(4) . .
C46 C47 C48 O6 2.7(10) . .
